data_7238657
loop_
_publ_author_name
'Yang, Yanan'
'Gong, Jingjing'
'Zhang, Weisong'
'Zhang, Hengchao'
'Zhang, Lili'
'Liu, Yang'
'Huang, Hui'
'Hu, Hailiang'
'Kang, Zhenhui'

_publ_section_title
;
 High-connected strategy of polyoxometalates towards model of core--shell
 nanostructure
;
_journal_issue 16
_journal_name_full 'RSC Advances'
_journal_page_first 6414
_journal_paper_doi 10.1039/c2ra20605f
_journal_volume 2
_journal_year 2012
_chemical_formula_moiety '[Ag6(C2H3N4S)4S2][H3PW12O40](H2O)2'
_chemical_formula_sum 'C8 H19 Ag6 N16 O42 P S6 W12'
_chemical_formula_weight 4088.14
_space_group_IT_number 14
_space_group_name_Hall '-P 2yn'
_space_group_name_H-M_alt 'P 1 21/n 1'
_symmetry_cell_setting monoclinic
_symmetry_space_group_name_H-M 'P 1 21/n 1'
_atom_sites_solution_hydrogens geom
_atom_sites_solution_primary direct
_atom_sites_solution_secondary difmap
_audit_creation_method SHELXL-97
_cell_angle_alpha 90.00
_cell_angle_beta 101.585(2)
_cell_angle_gamma 90.00
_cell_formula_units_Z 2
_cell_length_a 9.9493(12)
_cell_length_b 14.0796(17)
_cell_length_c 19.906(2)
_cell_measurement_reflns_used 7039
_cell_measurement_temperature 296(2)
_cell_measurement_theta_max 27.386
_cell_measurement_theta_min 2.525
_cell_volume 2731.7(5)
_computing_cell_refinement 'Bruker SAINT'
_computing_data_collection 'Bruker APEX2'
_computing_data_reduction 'Bruker SAINT'
_computing_molecular_graphics 'Bruker SHELXTL'
_computing_publication_material 'Bruker SHELXTL'
_computing_structure_refinement 'SHELXL-97 (Sheldrick, 1997)'
_computing_structure_solution 'SHELXS-97 (Sheldrick, 1990)'
_diffrn_ambient_temperature 296(2)
_diffrn_measured_fraction_theta_full 0.988
_diffrn_measured_fraction_theta_max 0.988
_diffrn_measurement_device_type 'Bruker APEX-II CCD'
_diffrn_measurement_method '\f and \w scans'
_diffrn_radiation_monochromator graphite
_diffrn_radiation_source 'fine-focus sealed tube'
_diffrn_radiation_type MoK\a
_diffrn_radiation_wavelength 0.71073
_diffrn_reflns_av_R_equivalents 0.0427
_diffrn_reflns_av_sigmaI/netI 0.0389
_diffrn_reflns_limit_h_max 11
_diffrn_reflns_limit_h_min -11
_diffrn_reflns_limit_k_max 16
_diffrn_reflns_limit_k_min -16
_diffrn_reflns_limit_l_max 23
_diffrn_reflns_limit_l_min -23
_diffrn_reflns_number 19021
_diffrn_reflns_theta_full 25.02
_diffrn_reflns_theta_max 25.02
_diffrn_reflns_theta_min 1.78
_exptl_absorpt_coefficient_mu 27.613
_exptl_absorpt_correction_T_max 0.1363
_exptl_absorpt_correction_T_min 0.1130
_exptl_absorpt_correction_type multi-scan
_exptl_absorpt_process_details sadabs
_exptl_crystal_colour Orange
_exptl_crystal_density_diffrn 4.970
_exptl_crystal_density_method 'not measured'
_exptl_crystal_description Block
_exptl_crystal_F_000 3592
_exptl_crystal_size_max 0.14
_exptl_crystal_size_mid 0.12
_exptl_crystal_size_min 0.12
_refine_diff_density_max 4.962
_refine_diff_density_min -1.729
_refine_diff_density_rms 0.365
_refine_ls_extinction_method none
_refine_ls_goodness_of_fit_ref 0.999
_refine_ls_hydrogen_treatment constr
_refine_ls_matrix_type full
_refine_ls_number_parameters 430
_refine_ls_number_reflns 4764
_refine_ls_number_restraints 558
_refine_ls_restrained_S_all 0.980
_refine_ls_R_factor_all 0.0540
_refine_ls_R_factor_gt 0.0436
_refine_ls_shift/su_max 0.001
_refine_ls_shift/su_mean 0.000
_refine_ls_structure_factor_coef Fsqd
_refine_ls_weighting_details 'calc w=1/[\s^2^(Fo^2^)+(0.0477P)^2^+166.2726P] where P=(Fo^2^+2Fc^2^)/3'
_refine_ls_weighting_scheme calc
_refine_ls_wR_factor_gt 0.1043
_refine_ls_wR_factor_ref 0.1101
_reflns_number_gt 4077
_reflns_number_total 4764
_reflns_threshold_expression >2sigma(I)
_cod_data_source_file c2ra20605f.txt
_cod_data_source_block FUNSOM-5
_cod_depositor_comments
;
The following automatic conversions were performed:

data item '_symmetry_cell_setting' value 'Monoclinic' was changed to
'monoclinic' in accordance with the
/home/saulius/struct/COD-crude-data/automatic-downloads/DataCite-retrospective/RSC/depositions/lib/dictionaries/cif_core.dic
dictionary named 'cif_core.dic' version 2.4.2 last updated on
2011-04-26.

Automatic conversion script
Id: cif_fix_values 6909 2019-04-08 15:41:33Z antanas 
;
_cod_original_cell_volume 2731.7(6)
_cod_original_sg_symbol_H-M P21/n
_cod_database_code 7238657

loop_
_symmetry_equiv_pos_as_xyz
'x, y, z'
'-x+1/2, y+1/2, -z+1/2'
'-x, -y, -z'
'x-1/2, -y-1/2, z-1/2'

loop_
_atom_site_label
_atom_site_type_symbol
_atom_site_fract_x
_atom_site_fract_y
_atom_site_fract_z
_atom_site_U_iso_or_equiv
_atom_site_adp_type
_atom_site_occupancy
_atom_site_symmetry_multiplicity
_atom_site_calc_flag
_atom_site_refinement_flags
P1 P 0.0000 1.0000 1.0000 0.0116(10) Uani 1 2 d S
W1 W 0.17312(7) 1.19122(5) 0.93795(4) 0.02891(19) Uani 1 1 d .
W2 W 0.21788(7) 0.95651(5) 0.88062(4) 0.02379(18) Uani 1 1 d .
W3 W -0.10209(7) 1.07477(5) 0.82705(3) 0.02053(17) Uani 1 1 d .
W4 W -0.32176(7) 1.11442(5) 0.94538(3) 0.01776(16) Uani 1 1 d .
W5 W -0.27337(7) 0.88015(5) 0.88790(3) 0.02278(17) Uani 1 1 d .
W6 W 0.04784(8) 0.76492(5) 0.94517(4) 0.02557(18) Uani 1 1 d .
Ag1 Ag 0.11117(15) 0.47761(10) 0.95144(7) 0.0347(3) Uani 1 1 d .
Ag2 Ag 0.11242(16) 0.35078(10) 0.77907(7) 0.0324(3) Uani 1 1 d .
Ag3 Ag -0.06709(16) 0.12975(12) 0.63471(8) 0.0402(4) Uani 1 1 d .
S1 S -0.2802(5) 0.5164(4) 0.9398(2) 0.0307(10) Uani 1 1 d .
S2 S 0.2358(4) -0.0187(3) 0.6473(2) 0.0224(9) Uani 1 1 d .
S3 S 0.0413(4) -0.0123(3) 0.5477(2) 0.0273(9) Uani 1 1 d U
O1 O 0.2530(12) 1.2839(9) 0.9111(7) 0.032(3) Uani 1 1 d U
O1W O 0.5231(17) 0.3396(12) 0.0121(9) 0.057(4) Uani 1 1 d .
O2 O 0.3214(14) 0.9392(12) 0.8246(6) 0.043(3) Uani 1 1 d U
O3 O -0.1527(16) 1.1099(10) 0.7446(7) 0.043(3) Uani 1 1 d U
O4 O -0.4707(15) 1.1725(10) 0.9203(9) 0.051(4) Uani 1 1 d U
O5 O -0.4016(14) 0.8226(11) 0.8368(7) 0.045(4) Uani 1 1 d U
O6 O 0.0679(15) 0.6536(9) 0.9198(7) 0.041(3) Uani 1 1 d U
O7 O 0.2850(16) 1.1708(12) 1.0253(8) 0.056(3) Uani 1 1 d U
O8 O 0.0517(16) 1.2572(12) 0.9844(8) 0.056(3) Uani 1 1 d U
O9 O 0.0239(16) 1.1715(11) 0.8643(9) 0.053(3) Uani 1 1 d U
O10 O 0.2539(16) 1.0851(11) 0.9033(9) 0.055(3) Uani 1 1 d U
O11 O 0.0539(16) 0.9990(11) 0.8239(8) 0.052(3) Uani 1 1 d U
O12 O 0.1304(16) 0.8376(10) 0.8841(7) 0.045(3) Uani 1 1 d U
O13 O -0.2003(15) 0.9585(10) 0.8284(7) 0.041(3) Uani 1 1 d U
O14 O -0.2340(15) 1.1298(9) 0.8700(7) 0.038(2) Uani 1 1 d U
O15 O 0.2111(16) 0.7821(11) 1.0126(7) 0.048(3) Uani 1 1 d U
O16 O -0.1206(16) 0.8009(11) 0.8910(7) 0.050(3) Uani 1 1 d U
O17 O -0.3608(16) 0.9895(9) 0.9139(7) 0.041(3) Uani 1 1 d U
O18 O -0.3321(17) 1.0752(11) 1.0344(7) 0.051(3) Uani 1 1 d U
O19 O -0.118(3) 1.0149(17) 0.9439(12) 0.031(3) Uani 0.50 1 d PU
O20 O 0.048(3) 1.0360(18) 0.9333(13) 0.033(3) Uani 0.50 1 d PU
O21 O 0.074(3) 1.0997(18) 1.0225(13) 0.031(4) Uani 0.50 1 d PU
O22 O 0.106(3) 0.9306(18) 0.9837(13) 0.033(4) Uani 0.50 1 d PU
N1 N -0.0848(15) 0.4313(10) 0.8825(7) 0.025(3) Uani 1 1 d U
N2 N -0.0792(15) 0.3688(10) 0.8304(7) 0.025(3) Uani 1 1 d U
N3 N -0.1982(15) 0.3418(10) 0.8040(7) 0.024(3) Uani 1 1 d U
N4 N -0.2855(14) 0.3859(10) 0.8371(7) 0.025(3) Uani 1 1 d U
N5 N 0.1473(14) 0.1479(10) 0.6938(7) 0.023(3) Uani 1 1 d U
N6 N 0.2012(14) 0.2217(10) 0.7334(7) 0.023(3) Uani 1 1 d U
N7 N 0.3317(14) 0.2104(11) 0.7542(7) 0.027(3) Uani 1 1 d U
N8 N 0.3631(14) 0.1264(10) 0.7280(7) 0.023(3) Uani 1 1 d U
C1 C -0.2092(17) 0.4427(12) 0.8860(7) 0.020(3) Uani 1 1 d .
C2 C -0.431(2) 0.3673(15) 0.8162(10) 0.037(5) Uani 1 1 d U
H2A H -0.4464 0.3224 0.7792 0.056 Uiso 1 1 calc R
H2B H -0.4784 0.4255 0.8014 0.056 Uiso 1 1 calc R
H2C H -0.4653 0.3418 0.8543 0.056 Uiso 1 1 calc R
C3 C 0.2495(16) 0.0899(12) 0.6892(8) 0.019(3) Uani 1 1 d .
C4 C 0.5034(18) 0.0920(14) 0.7390(10) 0.032(4) Uani 1 1 d .
H4A H 0.5620 0.1338 0.7700 0.047 Uiso 1 1 calc R
H4B H 0.5331 0.0900 0.6961 0.047 Uiso 1 1 calc R
H4C H 0.5079 0.0293 0.7584 0.047 Uiso 1 1 calc R

loop_
_atom_site_aniso_label
_atom_site_aniso_U_11
_atom_site_aniso_U_22
_atom_site_aniso_U_33
_atom_site_aniso_U_23
_atom_site_aniso_U_13
_atom_site_aniso_U_12
P1 0.014(3) 0.010(3) 0.011(2) 0.003(2) 0.003(2) 0.002(2)
W1 0.0234(4) 0.0201(4) 0.0457(5) 0.0169(3) 0.0129(3) 0.0027(3)
W2 0.0246(4) 0.0209(4) 0.0294(4) -0.0070(3) 0.0140(3) -0.0022(3)
W3 0.0214(4) 0.0189(3) 0.0182(3) 0.0037(3) -0.0034(3) -0.0007(3)
W4 0.0167(3) 0.0181(3) 0.0171(3) 0.0008(3) 0.0001(2) 0.0035(3)
W5 0.0181(4) 0.0313(4) 0.0169(3) 0.0020(3) -0.0013(3) -0.0017(3)
W6 0.0403(4) 0.0145(3) 0.0244(4) 0.0016(3) 0.0125(3) 0.0097(3)
Ag1 0.0338(8) 0.0313(8) 0.0324(8) -0.0078(6) -0.0088(6) 0.0043(6)
Ag2 0.0399(8) 0.0325(8) 0.0268(7) -0.0013(6) 0.0112(6) 0.0093(6)
Ag3 0.0318(8) 0.0545(10) 0.0317(8) -0.0014(7) -0.0001(6) -0.0126(7)
S1 0.021(2) 0.046(3) 0.023(2) -0.005(2) -0.0016(17) 0.008(2)
S2 0.025(2) 0.020(2) 0.022(2) -0.0035(16) 0.0025(16) -0.0020(17)
S3 0.0181(18) 0.0266(19) 0.0291(18) -0.0158(16) -0.0147(14) 0.0065(15)
O1 0.018(6) 0.028(6) 0.047(7) 0.013(6) -0.002(5) -0.008(5)
O1W 0.054(10) 0.051(10) 0.069(11) -0.010(8) 0.020(9) -0.002(8)
O2 0.031(7) 0.077(10) 0.022(6) -0.010(7) 0.005(5) 0.002(7)
O3 0.057(7) 0.040(6) 0.033(6) 0.010(5) 0.014(5) 0.016(6)
O4 0.036(8) 0.035(8) 0.084(10) 0.030(7) 0.016(7) 0.019(6)
O5 0.035(7) 0.055(9) 0.049(8) -0.031(7) 0.017(6) -0.021(7)
O6 0.055(7) 0.023(6) 0.041(6) -0.006(5) -0.001(6) -0.007(5)
O7 0.050(7) 0.069(7) 0.049(6) 0.026(6) 0.011(6) 0.040(6)
O8 0.052(6) 0.071(7) 0.047(6) 0.025(6) 0.015(5) 0.031(6)
O9 0.040(5) 0.042(5) 0.070(6) -0.007(5) -0.003(5) 0.006(5)
O10 0.039(6) 0.043(6) 0.073(6) -0.009(5) -0.012(5) 0.004(5)
O11 0.042(5) 0.039(5) 0.069(6) -0.014(5) -0.007(5) 0.004(5)
O12 0.054(6) 0.043(6) 0.034(5) -0.002(5) -0.004(5) -0.020(5)
O13 0.054(6) 0.032(5) 0.043(5) -0.010(5) 0.025(5) -0.004(5)
O14 0.055(6) 0.028(5) 0.039(5) -0.001(4) 0.026(5) -0.012(5)
O15 0.069(7) 0.048(7) 0.023(6) 0.001(5) 0.000(6) -0.034(6)
O16 0.054(6) 0.060(6) 0.040(5) 0.014(5) 0.016(5) 0.012(5)
O17 0.064(7) 0.028(6) 0.039(6) -0.008(5) 0.027(5) -0.011(5)
O18 0.077(8) 0.043(7) 0.028(6) 0.002(6) 0.001(6) -0.037(6)
O19 0.036(6) 0.028(6) 0.032(6) -0.002(6) 0.015(6) -0.005(6)
O20 0.034(6) 0.033(6) 0.035(6) 0.000(6) 0.014(5) 0.003(6)
O21 0.026(7) 0.033(7) 0.034(7) 0.006(7) 0.012(6) 0.001(7)
O22 0.038(7) 0.033(7) 0.031(7) -0.003(6) 0.010(6) -0.001(6)
N1 0.027(7) 0.024(6) 0.024(6) 0.003(5) 0.005(5) 0.005(5)
N2 0.024(7) 0.019(6) 0.031(7) 0.003(5) -0.001(5) 0.006(5)
N3 0.029(7) 0.018(6) 0.024(6) 0.001(5) 0.003(5) -0.001(5)
N4 0.015(6) 0.027(6) 0.033(7) 0.004(6) 0.006(5) 0.001(5)
N5 0.016(6) 0.027(6) 0.025(6) -0.011(5) 0.003(5) 0.001(5)
N6 0.019(6) 0.020(6) 0.030(6) -0.008(5) 0.006(5) -0.004(5)
N7 0.020(6) 0.030(7) 0.031(7) -0.013(6) 0.003(5) 0.002(6)
N8 0.022(6) 0.019(6) 0.027(6) -0.006(5) 0.005(5) -0.001(5)
C1 0.022(9) 0.025(9) 0.012(7) 0.012(7) -0.002(6) 0.004(7)
C2 0.034(6) 0.039(6) 0.037(6) -0.004(4) 0.003(4) -0.004(4)
C3 0.014(8) 0.027(9) 0.013(7) -0.003(7) -0.004(6) -0.006(7)
C4 0.020(9) 0.033(11) 0.038(10) -0.011(8) -0.002(8) -0.001(8)

loop_
_atom_type_symbol
_atom_type_description
_atom_type_scat_dispersion_real
_atom_type_scat_dispersion_imag
_atom_type_scat_source
O O 0.0106 0.0060 'International Tables Vol C Tables 4.2.6.8 and 6.1.1.4'
W W -0.8490 6.8722 'International Tables Vol C Tables 4.2.6.8 and 6.1.1.4'
P P 0.1023 0.0942 'International Tables Vol C Tables 4.2.6.8 and 6.1.1.4'
Ag Ag -0.8971 1.1015 'International Tables Vol C Tables 4.2.6.8 and 6.1.1.4'
C C 0.0033 0.0016 'International Tables Vol C Tables 4.2.6.8 and 6.1.1.4'
S S 0.1246 0.1234 'International Tables Vol C Tables 4.2.6.8 and 6.1.1.4'
N N 0.0061 0.0033 'International Tables Vol C Tables 4.2.6.8 and 6.1.1.4'
H H 0.0000 0.0000 'International Tables Vol C Tables 4.2.6.8 and 6.1.1.4'

loop_
_geom_angle_atom_site_label_1
_geom_angle_atom_site_label_2
_geom_angle_atom_site_label_3
_geom_angle
_geom_angle_site_symmetry_1
_geom_angle_site_symmetry_3
O19 P1 O19 180.000(12) 3_577 .
O19 P1 O22 114.5(13) 3_577 3_577
O19 P1 O22 65.5(13) . 3_577
O19 P1 O22 65.5(13) 3_577 .
O19 P1 O22 114.5(13) . .
O22 P1 O22 180.0(18) 3_577 .
O19 P1 O20 69.1(13) 3_577 3_577
O19 P1 O20 110.9(13) . 3_577
O22 P1 O20 71.9(13) 3_577 3_577
O22 P1 O20 108.1(13) . 3_577
O19 P1 O20 110.9(13) 3_577 .
O19 P1 O20 69.1(13) . .
O22 P1 O20 108.1(13) 3_577 .
O22 P1 O20 71.9(13) . .
O20 P1 O20 180.000(14) 3_577 .
O19 P1 O21 109.9(13) 3_577 3_577
O19 P1 O21 70.1(13) . 3_577
O22 P1 O21 108.8(13) 3_577 3_577
O22 P1 O21 71.2(13) . 3_577
O20 P1 O21 75.8(13) 3_577 3_577
O20 P1 O21 104.2(13) . 3_577
O19 P1 O21 70.1(13) 3_577 .
O19 P1 O21 109.9(13) . .
O22 P1 O21 71.2(13) 3_577 .
O22 P1 O21 108.8(13) . .
O20 P1 O21 104.2(13) 3_577 .
O20 P1 O21 75.8(13) . .
O21 P1 O21 180.000(9) 3_577 .
O1 W1 O9 102.6(7) . .
O1 W1 O7 100.5(7) . .
O9 W1 O7 156.9(8) . .
O1 W1 O10 103.6(7) . .
O9 W1 O10 85.7(7) . .
O7 W1 O10 90.0(7) . .
O1 W1 O8 99.4(7) . .
O9 W1 O8 88.4(7) . .
O7 W1 O8 86.7(6) . .
O10 W1 O8 156.9(8) . .
O1 W1 O21 154.6(8) . .
O9 W1 O21 95.4(8) . .
O7 W1 O21 62.4(8) . .
O10 W1 O21 95.3(8) . .
O8 W1 O21 63.0(8) . .
O1 W1 O20 159.0(7) . .
O9 W1 O20 62.3(8) . .
O7 W1 O20 95.6(8) . .
O10 W1 O20 62.8(8) . .
O8 W1 O20 94.8(8) . .
O21 W1 O20 46.3(8) . .
O2 W2 O10 100.7(8) . .
O2 W2 O11 102.7(7) . .
O10 W2 O11 86.5(6) . .
O2 W2 O18 102.8(7) . 3_577
O10 W2 O18 87.8(6) . 3_577
O11 W2 O18 154.5(7) . 3_577
O2 W2 O12 104.1(7) . .
O10 W2 O12 155.2(7) . .
O11 W2 O12 87.3(7) . .
O18 W2 O12 87.5(6) 3_577 .
O2 W2 O20 157.5(8) . .
O10 W2 O20 64.6(8) . .
O11 W2 O20 61.2(8) . .
O18 W2 O20 93.9(8) 3_577 .
O12 W2 O20 91.5(8) . .
O3 W3 O14 102.9(6) . .
O3 W3 O11 102.7(7) . .
O14 W3 O11 154.4(7) . .
O3 W3 O9 102.3(7) . .
O14 W3 O9 89.6(6) . .
O11 W3 O9 86.3(6) . .
O3 W3 O13 102.2(7) . .
O14 W3 O13 86.6(6) . .
O11 W3 O13 86.7(6) . .
O9 W3 O13 155.4(7) . .
O3 W3 O20 159.4(8) . .
O14 W3 O20 93.4(7) . .
O11 W3 O20 62.1(8) . .
O9 W3 O20 64.7(8) . .
O13 W3 O20 91.2(8) . .
O3 W3 O19 159.4(8) . .
O14 W3 O19 62.2(7) . .
O11 W3 O19 92.7(8) . .
O9 W3 O19 92.3(8) . .
O13 W3 O19 64.6(7) . .
O20 W3 O19 41.3(8) . .
O4 W4 O18 102.2(8) . .
O4 W4 O17 104.2(8) . .
O18 W4 O17 89.6(6) . .
O4 W4 O14 103.2(7) . .
O18 W4 O14 154.5(7) . .
O17 W4 O14 86.6(5) . .
O4 W4 O15 98.9(8) . 3_577
O18 W4 O15 86.9(6) . 3_577
O17 W4 O15 156.8(7) . 3_577
O14 W4 O15 86.7(6) . 3_577
O4 W4 O22 159.0(9) . 3_577
O18 W4 O22 65.2(8) . 3_577
O17 W4 O22 92.8(8) . 3_577
O14 W4 O22 89.7(8) . 3_577
O15 W4 O22 65.0(8) 3_577 3_577
O4 W4 O19 162.0(8) . .
O18 W4 O19 92.6(8) . .
O17 W4 O19 65.2(7) . .
O14 W4 O19 63.0(7) . .
O15 W4 O19 92.1(8) 3_577 .
O22 W4 O19 38.7(8) 3_577 .
O5 W5 O13 104.3(7) . .
O5 W5 O16 104.2(7) . .
O13 W5 O16 87.5(6) . .
O5 W5 O17 102.9(7) . .
O13 W5 O17 87.3(6) . .
O16 W5 O17 152.8(7) . .
O5 W5 O7 101.1(8) . 3_577
O13 W5 O7 154.6(7) . 3_577
O16 W5 O7 86.7(6) . 3_577
O17 W5 O7 86.7(6) . 3_577
O5 W5 O21 157.4(8) . 3_577
O13 W5 O21 91.9(7) . 3_577
O16 W5 O21 60.3(8) . 3_577
O17 W5 O21 93.3(8) . 3_577
O7 W5 O21 63.9(8) 3_577 3_577
O6 W6 O16 103.1(7) . .
O6 W6 O8 100.5(7) . 3_577
O16 W6 O8 86.0(6) . 3_577
O6 W6 O12 102.6(7) . .
O16 W6 O12 86.4(6) . .
O8 W6 O12 156.8(7) 3_577 .
O6 W6 O15 101.3(7) . .
O16 W6 O15 155.6(7) . .
O8 W6 O15 89.9(7) 3_577 .
O12 W6 O15 88.0(6) . .
O6 W6 O21 156.6(8) . 3_577
O16 W6 O21 60.0(8) . 3_577
O8 W6 O21 64.4(7) 3_577 3_577
O12 W6 O21 92.9(7) . 3_577
O15 W6 O21 96.6(8) . 3_577
O6 W6 O22 159.8(8) . .
O16 W6 O22 92.8(8) . .
O8 W6 O22 92.8(8) 3_577 .
O12 W6 O22 65.7(7) . .
O15 W6 O22 63.3(8) . .
O21 W6 O22 43.6(8) 3_577 .
N1 Ag1 S1 154.7(4) . 3_567
N1 Ag1 O6 92.7(5) . .
S1 Ag1 O6 103.5(3) 3_567 .
N1 Ag1 S2 96.2(4) . 2_556
S1 Ag1 S2 104.63(15) 3_567 2_556
O6 Ag1 S2 83.9(3) . 2_556
N1 Ag1 Ag1 79.1(4) . 3_567
S1 Ag1 Ag1 84.11(12) 3_567 3_567
O6 Ag1 Ag1 81.9(3) . 3_567
S2 Ag1 Ag1 164.84(12) 2_556 3_567
N6 Ag2 N2 132.1(5) . .
N6 Ag2 S2 123.5(4) . 2_556
N2 Ag2 S2 96.2(4) . 2_556
N5 Ag3 S1 142.5(4) . 2_446
N5 Ag3 O3 90.5(5) . 1_545
S1 Ag3 O3 100.1(4) 2_446 1_545
C1 S1 Ag1 105.8(5) . 3_567
C1 S1 Ag3 106.9(5) . 2_456
Ag1 S1 Ag3 137.0(2) 3_567 2_456
C3 S2 S3 109.1(6) . .
C3 S2 Ag2 111.6(5) . 2_546
S3 S2 Ag2 137.7(2) . 2_546
C3 S2 Ag1 111.3(5) . 2_546
S3 S2 Ag1 83.24(16) . 2_546
Ag2 S2 Ag1 92.70(14) 2_546 2_546
S3 S3 S2 153.8(4) 3_556 .
W3 O3 Ag3 142.1(8) . 1_565
W6 O6 Ag1 148.6(8) . .
W1 O7 W5 139.8(10) . 3_577
W6 O8 W1 139.0(9) 3_577 .
W1 O9 W3 139.9(9) . .
W2 O10 W1 140.6(10) . .
W2 O11 W3 140.8(9) . .
W2 O12 W6 139.5(8) . .
W5 O13 W3 141.2(8) . .
W3 O14 W4 142.3(8) . .
W6 O15 W4 137.7(9) . 3_577
W6 O16 W5 143.7(9) . .
W4 O17 W5 140.9(8) . .
W4 O18 W2 140.9(10) . 3_577
P1 O19 O22 58.8(13) . 3_577
P1 O19 O20 58.5(13) . .
O22 O19 O20 97.0(18) 3_577 .
P1 O19 O21 58.7(12) . 3_577
O22 O19 O21 97.3(18) 3_577 3_577
O20 O19 O21 91.9(17) . 3_577
P1 O19 W4 127.4(13) . .
O22 O19 W4 68.6(13) 3_577 .
O20 O19 W4 135.1(15) . .
O21 O19 W4 130.9(14) 3_577 .
P1 O19 W3 124.3(13) . .
O22 O19 W3 131.3(16) 3_577 .
O20 O19 W3 65.8(11) . .
O21 O19 W3 126.9(14) 3_577 .
W4 O19 W3 91.5(9) . .
P1 O20 O19 52.3(11) . .
P1 O20 O22 52.5(11) . .
O19 O20 O22 89.9(17) . .
P1 O20 W3 125.3(14) . .
O19 O20 W3 73.0(12) . .
O22 O20 W3 138.3(16) . .
P1 O20 W2 124.5(14) . .
O19 O20 W2 137.4(16) . .
O22 O20 W2 72.0(11) . .
W3 O20 W2 95.0(9) . .
P1 O20 W1 118.7(13) . .
O19 O20 W1 128.7(15) . .
O22 O20 W1 126.1(16) . .
W3 O20 W1 92.9(9) . .
W2 O20 W1 91.8(8) . .
P1 O21 O19 51.2(11) . 3_577
P1 O21 W5 125.0(13) . 3_577
O19 O21 W5 73.8(12) 3_577 3_577
P1 O21 W6 122.4(13) . 3_577
O19 O21 W6 135.9(14) 3_577 3_577
W5 O21 W6 95.3(9) 3_577 3_577
P1 O21 W1 119.3(13) . .
O19 O21 W1 129.1(14) 3_577 .
W5 O21 W1 93.6(8) 3_577 .
W6 O21 W1 93.5(8) 3_577 .
P1 O22 O19 55.7(13) . 3_577
P1 O22 O20 55.6(11) . .
O19 O22 O20 93.6(17) 3_577 .
P1 O22 W4 128.3(14) . 3_577
O19 O22 W4 72.7(13) 3_577 3_577
O20 O22 W4 133.3(16) . 3_577
P1 O22 W6 122.8(14) . .
O19 O22 W6 133.8(16) 3_577 .
O20 O22 W6 124.5(15) . .
W4 O22 W6 93.3(9) 3_577 .
C1 N1 N2 108.2(14) . .
C1 N1 Ag1 132.1(12) . .
N2 N1 Ag1 119.2(10) . .
N3 N2 N1 109.6(14) . .
N3 N2 Ag2 124.4(11) . .
N1 N2 Ag2 123.9(11) . .
N2 N3 N4 107.6(13) . .
N3 N4 C1 107.4(13) . .
N3 N4 C2 119.0(15) . .
C1 N4 C2 133.6(15) . .
C3 N5 N6 107.2(13) . .
C3 N5 Ag3 124.0(11) . .
N6 N5 Ag3 128.4(10) . .
N7 N6 N5 110.4(13) . .
N7 N6 Ag2 114.5(10) . .
N5 N6 Ag2 134.8(10) . .
N6 N7 N8 106.2(13) . .
C3 N8 N7 109.0(14) . .
C3 N8 C4 129.4(14) . .
N7 N8 C4 121.5(14) . .
N1 C1 N4 107.3(15) . .
N1 C1 S1 129.3(14) . .
N4 C1 S1 123.5(12) . .
N5 C3 N8 107.2(14) . .
N5 C3 S2 126.2(12) . .
N8 C3 S2 126.3(13) . .

loop_
_geom_bond_atom_site_label_1
_geom_bond_atom_site_label_2
_geom_bond_distance
_geom_bond_site_symmetry_2
P1 O19 1.47(3) 3_577
P1 O19 1.47(3) .
P1 O22 1.52(3) 3_577
P1 O22 1.52(3) .
P1 O20 1.58(2) 3_577
P1 O20 1.58(2) .
P1 O21 1.61(3) 3_577
P1 O21 1.61(3) .
W1 O1 1.670(12) .
W1 O9 1.886(16) .
W1 O7 1.889(15) .
W1 O10 1.892(16) .
W1 O8 1.903(15) .
W1 O21 2.47(2) .
W1 O20 2.51(3) .
W2 O2 1.682(13) .
W2 O10 1.882(15) .
W2 O11 1.886(15) .
W2 O18 1.892(15) 3_577
W2 O12 1.894(14) .
W2 O20 2.44(2) .
W3 O3 1.692(13) .
W3 O14 1.873(13) .
W3 O11 1.894(15) .
W3 O9 1.898(16) .
W3 O13 1.910(14) .
W3 O20 2.39(3) .
W3 O19 2.51(2) .
W4 O4 1.679(13) .
W4 O18 1.879(13) .
W4 O17 1.882(13) .
W4 O14 1.893(12) .
W4 O15 1.914(13) 3_577
W4 O22 2.41(3) 3_577
W4 O19 2.47(3) .
W5 O5 1.673(13) .
W5 O13 1.869(14) .
W5 O16 1.876(15) .
W5 O17 1.891(13) .
W5 O7 1.895(15) 3_577
W5 O21 2.40(3) 3_577
W6 O6 1.671(13) .
W6 O16 1.872(16) .
W6 O8 1.898(15) 3_577
W6 O12 1.898(14) .
W6 O15 1.903(14) .
W6 O21 2.42(2) 3_577
W6 O22 2.49(3) .
Ag1 N1 2.244(15) .
Ag1 S1 2.462(4) 3_567
Ag1 O6 2.571(13) .
Ag1 S2 2.719(4) 2_556
Ag1 Ag1 3.278(3) 3_567
Ag2 N6 2.287(14) .
Ag2 N2 2.351(15) .
Ag2 S2 2.630(4) 2_556
Ag3 N5 2.234(14) .
Ag3 S1 2.480(5) 2_446
Ag3 O3 2.517(13) 1_545
S1 C1 1.740(17) .
S1 Ag1 2.462(4) 3_567
S1 Ag3 2.480(5) 2_456
S2 C3 1.734(16) .
S2 S3 2.480(6) .
S2 Ag2 2.630(4) 2_546
S2 Ag1 2.719(4) 2_546
S3 S3 1.942(8) 3_556
O3 Ag3 2.517(13) 1_565
O7 W5 1.895(15) 3_577
O8 W6 1.898(15) 3_577
O15 W4 1.914(13) 3_577
O18 W2 1.892(15) 3_577
O19 O22 1.62(3) 3_577
O19 O20 1.73(3) .
O19 O21 1.77(3) 3_577
O20 O22 1.82(4) .
O21 O19 1.77(3) 3_577
O21 W5 2.40(3) 3_577
O21 W6 2.42(2) 3_577
O22 O19 1.62(3) 3_577
O22 W4 2.41(3) 3_577
N1 C1 1.26(2) .
N1 N2 1.37(2) .
N2 N3 1.25(2) .
N3 N4 1.343(19) .
N4 C1 1.37(2) .
N4 C2 1.45(2) .
N5 C3 1.32(2) .
N5 N6 1.349(19) .
N6 N7 1.29(2) .
N7 N8 1.354(19) .
N8 C3 1.34(2) .
N8 C4 1.45(2) .
